data_2237800
loop_
_publ_author_name
'Bunev, Alexander S.'
'Statsyuk, Vladimir E.'
'Utekhina, Nina V.'
'Khrustalev, Victor N.'

_publ_section_title
;
 (<i>E</i>)-1,5-Diphenylpent-2-en-4-yn-1-one
;
_journal_coeditor_code CV5408
_journal_issue 6
_journal_name_full 'Acta Crystallographica Section E'
_journal_page_first o911
_journal_paper_doi 10.1107/S1600536813013044
_journal_volume 69
_journal_year 2013
_chemical_formula_iupac 'C17 H12 O'
_chemical_formula_moiety 'C17 H12 O'
_chemical_formula_sum 'C17 H12 O'
_chemical_formula_weight 232.27
_chemical_name_systematic
;
(<i>E</i>)-1,5-Diphenylpent-2-en-4-yn-1-one
;
_space_group_IT_number 19
_symmetry_cell_setting orthorhombic
_symmetry_space_group_name_Hall 'P 2ac 2ab'
_symmetry_space_group_name_H-M 'P 21 21 21'
_atom_sites_solution_hydrogens geom
_atom_sites_solution_primary direct
_atom_sites_solution_secondary difmap
_audit_creation_method SHELXL-97
_cell_angle_alpha 90.00
_cell_angle_beta 90.00
_cell_angle_gamma 90.00
_cell_formula_units_Z 4
_cell_length_a 5.4696(4)
_cell_length_b 13.7164(10)
_cell_length_c 16.3117(11)
_cell_measurement_reflns_used 2940
_cell_measurement_temperature 120(2)
_cell_measurement_theta_max 31.01
_cell_measurement_theta_min 2.50
_cell_volume 1223.76(15)
_computing_cell_refinement '<i>SAINT</i> (Bruker, 2001)'
_computing_data_collection '<i>APEX2</i> (Bruker, 2005)'
_computing_data_reduction '<i>SAINT</i> (Bruker, 2001)'
_computing_molecular_graphics '<i>SHELXTL</i> (Sheldrick, 2008)'
_computing_publication_material '<i>SHELXTL</i> (Sheldrick, 2008)'
_computing_structure_refinement '<i>SHELXTL</i> (Sheldrick, 2008)'
_computing_structure_solution '<i>SHELXTL</i> (Sheldrick, 2008)'
_diffrn_ambient_temperature 120(2)
_diffrn_measured_fraction_theta_full 1.000
_diffrn_measured_fraction_theta_max 1.000
_diffrn_measurement_device_type 'Bruker APEXII CCD'
_diffrn_measurement_method '\f and \w scans'
_diffrn_radiation_monochromator graphite
_diffrn_radiation_source 'fine-focus sealed tube'
_diffrn_radiation_type MoK\a
_diffrn_radiation_wavelength 0.71073
_diffrn_reflns_av_R_equivalents 0.0584
_diffrn_reflns_av_sigmaI/netI 0.0541
_diffrn_reflns_limit_h_max 7
_diffrn_reflns_limit_h_min -7
_diffrn_reflns_limit_k_max 19
_diffrn_reflns_limit_k_min -19
_diffrn_reflns_limit_l_max 22
_diffrn_reflns_limit_l_min -22
_diffrn_reflns_number 15765
_diffrn_reflns_theta_full 30.00
_diffrn_reflns_theta_max 30.00
_diffrn_reflns_theta_min 1.94
_exptl_absorpt_coefficient_mu 0.077
_exptl_absorpt_correction_T_max 0.985
_exptl_absorpt_correction_T_min 0.977
_exptl_absorpt_correction_type multi-scan
_exptl_absorpt_process_details '(<i>SADABS</i>; Sheldrick, 2003)'
_exptl_crystal_colour yellow
_exptl_crystal_density_diffrn 1.261
_exptl_crystal_density_method 'not measured'
_exptl_crystal_description prism
_exptl_crystal_F_000 488
_exptl_crystal_size_max 0.30
_exptl_crystal_size_mid 0.25
_exptl_crystal_size_min 0.20
_refine_diff_density_max 0.202
_refine_diff_density_min -0.276
_refine_ls_extinction_method none
_refine_ls_goodness_of_fit_ref 1.072
_refine_ls_hydrogen_treatment constr
_refine_ls_matrix_type full
_refine_ls_number_parameters 163
_refine_ls_number_reflns 3576
_refine_ls_number_restraints 0
_refine_ls_restrained_S_all 1.072
_refine_ls_R_factor_all 0.0731
_refine_ls_R_factor_gt 0.0573
_refine_ls_shift/su_max 0.000
_refine_ls_shift/su_mean 0.000
_refine_ls_structure_factor_coef Fsqd
_refine_ls_weighting_details 'calc w=1/[\s^2^(Fo^2^)+(0.0338P)^2^+0.3124P] where P=(Fo^2^+2Fc^2^)/3'
_refine_ls_weighting_scheme calc
_refine_ls_wR_factor_gt 0.1015
_refine_ls_wR_factor_ref 0.1069
_reflns_number_gt 2987
_reflns_number_total 3576
_reflns_threshold_expression I>2\s(I)
_cod_data_source_file cv5408.cif
_cod_data_source_block I
_cod_database_code 2237800
_cod_database_fobs_code 2237800

loop_
_symmetry_equiv_pos_as_xyz
'x, y, z'
'-x+1/2, -y, z+1/2'
'-x, y+1/2, -z+1/2'
'x+1/2, -y+1/2, -z'

loop_
_atom_site_type_symbol
_atom_site_label
_atom_site_fract_x
_atom_site_fract_y
_atom_site_fract_z
_atom_site_U_iso_or_equiv
_atom_site_adp_type
_atom_site_calc_flag
_atom_site_refinement_flags
_atom_site_occupancy
_atom_site_symmetry_multiplicity
O O1 0.1245(3) 0.55925(10) 0.38879(8) 0.0335(4) Uani d . 1 1
C C1 0.2582(3) 0.54777(13) 0.44784(10) 0.0206(4) Uani d . 1 1
C C2 0.4701(4) 0.48088(14) 0.44289(11) 0.0256(4) Uani d . 1 1
H H2 0.5833 0.4784 0.4870 0.031 Uiso calc R 1 1
C C3 0.5045(3) 0.42448(13) 0.37800(11) 0.0244(4) Uani d . 1 1
H H3 0.3930 0.4310 0.3337 0.029 Uiso calc R 1 1
C C4 0.6951(3) 0.35500(13) 0.36950(11) 0.0236(4) Uani d . 1 1
C C5 0.8456(3) 0.29185(13) 0.36230(10) 0.0220(4) Uani d . 1 1
C C6 0.2084(3) 0.60079(12) 0.52645(11) 0.0186(3) Uani d . 1 1
C C7 -0.0018(3) 0.65863(13) 0.53149(11) 0.0229(4) Uani d . 1 1
H H7 -0.1086 0.6634 0.4857 0.027 Uiso calc R 1 1
C C8 -0.0548(3) 0.70902(13) 0.60295(11) 0.0243(4) Uani d . 1 1
H H8 -0.1989 0.7474 0.6062 0.029 Uiso calc R 1 1
C C9 0.1022(3) 0.70358(13) 0.66981(12) 0.0252(4) Uani d . 1 1
H H9 0.0661 0.7386 0.7186 0.030 Uiso calc R 1 1
C C10 0.3109(4) 0.64699(14) 0.66512(12) 0.0259(4) Uani d . 1 1
H H10 0.4186 0.6434 0.7107 0.031 Uiso calc R 1 1
C C11 0.3639(3) 0.59521(13) 0.59370(11) 0.0210(4) Uani d . 1 1
H H11 0.5069 0.5560 0.5910 0.025 Uiso calc R 1 1
C C12 1.0198(3) 0.21457(12) 0.35339(10) 0.0198(4) Uani d . 1 1
C C13 1.2102(4) 0.20245(14) 0.40995(11) 0.0239(4) Uani d . 1 1
H H13 1.2228 0.2451 0.4557 0.029 Uiso calc R 1 1
C C14 1.3797(4) 0.12875(13) 0.39951(12) 0.0265(4) Uani d . 1 1
H H14 1.5079 0.1207 0.4382 0.032 Uiso calc R 1 1
C C15 1.3632(4) 0.06627(13) 0.33257(12) 0.0254(4) Uani d . 1 1
H H15 1.4813 0.0162 0.3253 0.031 Uiso calc R 1 1
C C16 1.1752(3) 0.07688(13) 0.27652(11) 0.0240(4) Uani d . 1 1
H H16 1.1632 0.0337 0.2312 0.029 Uiso calc R 1 1
C C17 1.0046(3) 0.15044(13) 0.28663(10) 0.0213(4) Uani d . 1 1
H H17 0.8760 0.1576 0.2480 0.026 Uiso calc R 1 1

loop_
_atom_site_aniso_label
_atom_site_aniso_U_11
_atom_site_aniso_U_22
_atom_site_aniso_U_33
_atom_site_aniso_U_12
_atom_site_aniso_U_13
_atom_site_aniso_U_23
O1 0.0380(8) 0.0373(8) 0.0251(7) 0.0140(7) -0.0102(6) -0.0036(6)
C1 0.0223(9) 0.0184(8) 0.0211(8) -0.0014(7) 0.0001(7) 0.0016(7)
C2 0.0276(10) 0.0249(9) 0.0242(9) 0.0061(8) -0.0026(8) -0.0011(8)
C3 0.0264(9) 0.0247(9) 0.0222(9) 0.0025(8) 0.0001(8) 0.0028(7)
C4 0.0277(9) 0.0242(9) 0.0190(8) -0.0007(8) 0.0016(8) 0.0004(7)
C5 0.0261(9) 0.0226(8) 0.0174(8) -0.0030(8) 0.0037(7) -0.0017(7)
C6 0.0194(8) 0.0154(8) 0.0211(8) -0.0025(7) 0.0028(7) 0.0020(6)
C7 0.0219(9) 0.0209(9) 0.0258(9) 0.0018(8) -0.0007(8) 0.0035(7)
C8 0.0215(9) 0.0192(9) 0.0323(10) 0.0016(7) 0.0049(8) 0.0005(8)
C9 0.0268(10) 0.0209(9) 0.0278(9) -0.0029(8) 0.0050(8) -0.0056(8)
C10 0.0253(9) 0.0286(9) 0.0237(9) -0.0024(8) -0.0024(8) -0.0033(8)
C11 0.0178(8) 0.0208(8) 0.0246(9) 0.0013(7) 0.0005(7) 0.0001(7)
C12 0.0235(9) 0.0186(8) 0.0172(8) -0.0030(7) 0.0055(7) 0.0013(6)
C13 0.0280(9) 0.0243(9) 0.0194(8) -0.0031(8) -0.0001(7) 0.0000(7)
C14 0.0227(9) 0.0268(10) 0.0300(10) -0.0027(8) -0.0068(8) 0.0058(8)
C15 0.0221(9) 0.0223(9) 0.0319(10) 0.0031(8) 0.0027(8) 0.0020(8)
C16 0.0276(10) 0.0214(9) 0.0230(9) -0.0012(8) 0.0031(8) -0.0018(7)
C17 0.0218(9) 0.0229(9) 0.0193(8) -0.0015(8) -0.0002(7) 0.0021(7)

loop_
_atom_type_symbol
_atom_type_description
_atom_type_scat_dispersion_real
_atom_type_scat_dispersion_imag
_atom_type_scat_source
C C 0.0033 0.0016 'International Tables Vol C Tables 4.2.6.8 and 6.1.1.4'
H H 0.0000 0.0000 'International Tables Vol C Tables 4.2.6.8 and 6.1.1.4'
O O 0.0106 0.0060 'International Tables Vol C Tables 4.2.6.8 and 6.1.1.4'

loop_
_geom_angle_atom_site_label_1
_geom_angle_atom_site_label_2
_geom_angle_atom_site_label_3
_geom_angle
O1 C1 C2 120.42(16)
O1 C1 C6 120.26(16)
C2 C1 C6 119.33(16)
C3 C2 C1 121.14(17)
C3 C2 H2 119.4
C1 C2 H2 119.4
C2 C3 C4 125.09(18)
C2 C3 H3 117.5
C4 C3 H3 117.5
C5 C4 C3 176.0(2)
C4 C5 C12 178.4(2)
C11 C6 C7 119.19(16)
C11 C6 C1 122.47(16)
C7 C6 C1 118.34(16)
C8 C7 C6 120.27(17)
C8 C7 H7 119.9
C6 C7 H7 119.9
C7 C8 C9 120.27(17)
C7 C8 H8 119.9
C9 C8 H8 119.9
C10 C9 C8 119.78(17)
C10 C9 H9 120.1
C8 C9 H9 120.1
C9 C10 C11 120.24(18)
C9 C10 H10 119.9
C11 C10 H10 119.9
C6 C11 C10 120.25(17)
C6 C11 H11 119.9
C10 C11 H11 119.9
C13 C12 C17 118.73(17)
C13 C12 C5 121.01(16)
C17 C12 C5 120.25(16)
C14 C13 C12 120.28(17)
C14 C13 H13 119.9
C12 C13 H13 119.9
C13 C14 C15 120.25(17)
C13 C14 H14 119.9
C15 C14 H14 119.9
C16 C15 C14 120.14(18)
C16 C15 H15 119.9
C14 C15 H15 119.9
C15 C16 C17 119.92(17)
C15 C16 H16 120.0
C17 C16 H16 120.0
C16 C17 C12 120.67(17)
C16 C17 H17 119.7
C12 C17 H17 119.7

loop_
_geom_bond_atom_site_label_1
_geom_bond_atom_site_label_2
_geom_bond_distance
O1 C1 1.220(2)
C1 C2 1.480(3)
C1 C6 1.499(2)
C2 C3 1.324(3)
C2 H2 0.9500
C3 C4 1.419(3)
C3 H3 0.9500
C4 C5 1.201(3)
C5 C12 1.432(2)
C6 C11 1.390(2)
C6 C7 1.399(2)
C7 C8 1.386(2)
C7 H7 0.9500
C8 C9 1.390(3)
C8 H8 0.9500
C9 C10 1.383(3)
C9 H9 0.9500
C10 C11 1.395(2)
C10 H10 0.9500
C11 H11 0.9500
C12 C13 1.401(2)
C12 C17 1.402(2)
C13 C14 1.382(3)
C13 H13 0.9500
C14 C15 1.391(3)
C14 H14 0.9500
C15 C16 1.384(3)
C15 H15 0.9500
C16 C17 1.384(3)
C16 H16 0.9500
C17 H17 0.9500

loop_
_geom_hbond_atom_site_label_D
_geom_hbond_atom_site_label_H
_geom_hbond_atom_site_label_A
_geom_hbond_site_symmetry_A
_geom_hbond_distance_DH
_geom_hbond_distance_HA
_geom_hbond_distance_DA
_geom_hbond_angle_DHA
_geom_hbond_publ_flag
C16 H16 O1 3_645 0.95 2.54 3.165(2) 124 yes
C17 H17 O1 3_645 0.95 2.61 3.202(2) 121 yes

loop_
_geom_torsion_atom_site_label_1
_geom_torsion_atom_site_label_2
_geom_torsion_atom_site_label_3
_geom_torsion_atom_site_label_4
_geom_torsion
O1 C1 C2 C3 -7.3(3)
C6 C1 C2 C3 172.28(18)
C1 C2 C3 C4 -176.86(17)
O1 C1 C6 C11 -175.68(18)
C2 C1 C6 C11 4.8(3)
O1 C1 C6 C7 3.7(3)
C2 C1 C6 C7 -175.85(16)
C3 C4 C5 C12 7.7(2)
C11 C6 C7 C8 -0.5(3)
C1 C6 C7 C8 -179.91(17)
C6 C7 C8 C9 0.9(3)
C7 C8 C9 C10 -0.5(3)
C8 C9 C10 C11 -0.2(3)
C7 C6 C11 C10 -0.2(3)
C1 C6 C11 C10 179.16(17)
C9 C10 C11 C6 0.6(3)
C17 C12 C13 C14 0.3(3)
C5 C12 C13 C14 -178.64(17)
C12 C13 C14 C15 0.3(3)
C13 C14 C15 C16 -0.7(3)
C14 C15 C16 C17 0.7(3)
C15 C16 C17 C12 -0.1(3)
C13 C12 C17 C16 -0.3(3)
C5 C12 C17 C16 178.58(16)
